data_7232742
loop_
_publ_author_name
'Giordano, Nico'
'Beavers, Christine M.'
'Kamenev, Konstantin V.'
'Marshall, William G.'
'Moggach, Stephen A.'
'Patterson, Simon D.'
'Teat, Simon J.'
'Warren, John E.'
'Wood, Peter A.'
'Parsons, Simon'

_publ_section_title
;
 High-pressure polymorphism in l-threonine between ambient pressure and 22
 GPa
;
_journal_issue 30
_journal_name_full CrystEngComm
_journal_page_first 4444
_journal_paper_doi 10.1039/C9CE00388F
_journal_volume 21
_journal_year 2019
_chemical_absolute_configuration syn
_chemical_formula_sum 'C4 H9 N O3'
_chemical_formula_weight 119.12
_chemical_name_common L-threonine
_chemical_name_systematic '(2S,3R)-2-amino-3-hydroxybutanoic acid'
_space_group_crystal_system orthorhombic
_space_group_IT_number 19
_space_group_name_Hall 'P 2ac 2ab'
_space_group_name_H-M_alt 'P 21 21 21'
_symmetry_space_group_name_Hall 'P 2ac 2ab'
_symmetry_space_group_name_H-M 'P 21 21 21'
_atom_sites_solution_hydrogens geom
_audit_creation_method SHELXL-2014/7
_audit_update_record
;
2019-03-15 deposited with the CCDC.    2019-05-09 downloaded from the CCDC.
;
_cell_angle_alpha 90
_cell_angle_beta 90
_cell_angle_gamma 90
_cell_formula_units_Z 4
_cell_length_a 4.799(2)
_cell_length_b 12.972(5)
_cell_length_c 6.432(3)
_cell_measurement_reflns_used 1242
_cell_measurement_temperature 298(2)
_cell_measurement_theta_max 16.37
_cell_measurement_theta_min 3.16
_cell_volume 400.4(3)
_computing_cell_refinement 'Bruker SAINT'
_computing_data_collection 'Bruker APEX2'
_computing_data_reduction 'Bruker SAINT'
_computing_molecular_graphics 'Bruker SHELXTL'
_computing_publication_material 'Bruker SHELXTL'
_computing_structure_refinement 'SHELXL-2014 (Sheldrick 2014)'
_computing_structure_solution 'SHELXS-97 (Sheldrick 2008)'
_diffrn_ambient_pressure 13.94
_diffrn_ambient_temperature 298(2)
_diffrn_measured_fraction_theta_full 0.481
_diffrn_measured_fraction_theta_max 0.482
_diffrn_measurement_device_type 'Perkin-Elmer a-Si Detector'
_diffrn_measurement_method '\f shutterless scan'
_diffrn_radiation_monochromator silicon(111)
_diffrn_radiation_source 'Advanced Light Source Beamline 12.2.2'
_diffrn_radiation_type synchrotron
_diffrn_radiation_wavelength 0.49594
_diffrn_reflns_av_R_equivalents 0.0419
_diffrn_reflns_av_unetI/netI 0.0520
_diffrn_reflns_Laue_measured_fraction_full 0.481
_diffrn_reflns_Laue_measured_fraction_max 0.482
_diffrn_reflns_limit_h_max 5
_diffrn_reflns_limit_h_min -5
_diffrn_reflns_limit_k_max 13
_diffrn_reflns_limit_k_min -14
_diffrn_reflns_limit_l_max 4
_diffrn_reflns_limit_l_min -3
_diffrn_reflns_number 737
_diffrn_reflns_point_group_measured_fraction_full 0.454
_diffrn_reflns_point_group_measured_fraction_max 0.455
_diffrn_reflns_theta_full 16.352
_diffrn_reflns_theta_max 16.352
_diffrn_reflns_theta_min 3.159
_exptl_absorpt_coefficient_mu 0.083
_exptl_absorpt_correction_T_max 0.7440
_exptl_absorpt_correction_T_min 0.5285
_exptl_absorpt_correction_type multi-scan
_exptl_absorpt_process_details 'SADABS-2014/5 (Sheldrick, 2015)'
_exptl_crystal_colour colourless
_exptl_crystal_density_diffrn 1.976
_exptl_crystal_description blade
_exptl_crystal_F_000 256
_exptl_crystal_size_max 0.060
_exptl_crystal_size_mid 0.050
_exptl_crystal_size_min 0.040
_refine_diff_density_max 0.251
_refine_diff_density_min -0.233
_refine_diff_density_rms 0.061
_refine_ls_abs_structure_details
;
 Flack x determined using 72 quotients [(I+)-(I-)]/[(I+)+(I-)]
 (Parsons, Flack and Wagner, Acta Cryst. B69 (2013) 249-259).
;
_refine_ls_extinction_method none
_refine_ls_goodness_of_fit_ref 1.039
_refine_ls_hydrogen_treatment constr
_refine_ls_matrix_type full
_refine_ls_number_parameters 33
_refine_ls_number_reflns 281
_refine_ls_number_restraints 17
_refine_ls_restrained_S_all 1.034
_refine_ls_R_factor_all 0.0602
_refine_ls_R_factor_gt 0.0546
_refine_ls_shift/su_max 0.000
_refine_ls_shift/su_mean 0.000
_refine_ls_structure_factor_coef Fsqd
_refine_ls_weighting_details 'w=1/[\s^2^(Fo^2^)+(0.0989P)^2^] where P=(Fo^2^+2Fc^2^)/3'
_refine_ls_weighting_scheme calc
_refine_ls_wR_factor_gt 0.1368
_refine_ls_wR_factor_ref 0.1401
_reflns_Friedel_coverage 0.487
_reflns_Friedel_fraction_full 0.407
_reflns_Friedel_fraction_max 0.407
_reflns_number_gt 249
_reflns_number_total 281
_reflns_threshold_expression 'I > 2\s(I)'
_cod_data_source_file c9ce00388f5.cif
_cod_data_source_block 13_94GPa
_cod_depositor_comments 'Adding full bibliography for 7232730--7232750.cif.'
_cod_database_code 7232742
_shelx_shelxl_version_number 2014/7
_shelx_space_group_comment
;
The symmetry employed for this shelxl refinement is uniquely defined
by the following loop, which should always be used as a source of
symmetry information in preference to the above space-group names.
They are only intended as comments.
;
_shelx_estimated_absorpt_t_min 0.995
_shelx_estimated_absorpt_t_max 0.997

loop_
_space_group_symop_operation_xyz
'x, y, z'
'-x+1/2, -y, z+1/2'
'-x, y+1/2, -z+1/2'
'x+1/2, -y+1/2, -z'

loop_
_atom_site_label
_atom_site_type_symbol
_atom_site_fract_x
_atom_site_fract_y
_atom_site_fract_z
_atom_site_U_iso_or_equiv
_atom_site_adp_type
_atom_site_occupancy
_atom_site_site_symmetry_order
_atom_site_calc_flag
_atom_site_refinement_flags_posn
_atom_site_refinement_flags_adp
C1 C 0.3362(11) 0.5077(6) 0.632(3) 0.024(2) Uiso 1 1 d D .
O1 O 0.5241(9) 0.5710(4) 0.644(2) 0.0248(16) Uiso 1 1 d D .
O2 O 0.0814(9) 0.5259(4) 0.659(2) 0.0293(16) Uiso 1 1 d D .
C2 C 0.4206(12) 0.3997(5) 0.571(2) 0.0203(18) Uiso 1 1 d D .
H4 H 0.2905 0.3734 0.4666 0.024 Uiso 1 1 calc R U
N1 N 0.7015(11) 0.4040(4) 0.4821(18) 0.0234(18) Uiso 1 1 d D .
H2 H 0.7549 0.3409 0.4453 0.035 Uiso 1 1 calc R U
H3 H 0.7005 0.4448 0.3708 0.035 Uiso 1 1 calc R U
H1 H 0.8196 0.4291 0.5761 0.035 Uiso 1 1 calc R U
C3 C 0.4199(13) 0.3281(6) 0.758(2) 0.025(2) Uiso 1 1 d D .
H5 H 0.5108 0.3610 0.8770 0.030 Uiso 1 1 calc R U
O3 O 0.5770(8) 0.2425(3) 0.6891(18) 0.0239(16) Uiso 1 1 d D .
H6 H 0.5557 0.1943 0.7700 0.036 Uiso 1 1 calc R U
C4 C 0.1353(12) 0.2920(6) 0.816(3) 0.028(2) Uiso 1 1 d D .
H8 H 0.0264 0.3495 0.8628 0.042 Uiso 1 1 calc R U
H9 H 0.0474 0.2614 0.6967 0.042 Uiso 1 1 calc R U
H7 H 0.1489 0.2418 0.9249 0.042 Uiso 1 1 calc R U

loop_
_atom_type_symbol
_atom_type_description
_atom_type_scat_dispersion_real
_atom_type_scat_dispersion_imag
_atom_type_scat_source
C C 0.0009 0.0007 'International Tables Vol C Tables 4.2.6.8 and 6.1.1.4'
H H 0.0000 0.0000 'International Tables Vol C Tables 4.2.6.8 and 6.1.1.4'
N N 0.0021 0.0015 'International Tables Vol C Tables 4.2.6.8 and 6.1.1.4'
O O 0.0041 0.0028 'International Tables Vol C Tables 4.2.6.8 and 6.1.1.4'

loop_
_geom_angle_atom_site_label_1
_geom_angle_atom_site_label_2
_geom_angle_atom_site_label_3
_geom_angle
O1 C1 O2 125.6(8)
O1 C1 C2 116.3(6)
O2 C1 C2 118.1(6)
N1 C2 C1 108.2(5)
N1 C2 C3 109.6(7)
C1 C2 C3 111.3(11)
N1 C2 H4 109.3
C1 C2 H4 109.3
C3 C2 H4 109.3
C2 N1 H2 109.5
C2 N1 H3 109.5
H2 N1 H3 109.5
C2 N1 H1 109.5
H2 N1 H1 109.5
H3 N1 H1 109.5
O3 C3 C4 108.7(7)
O3 C3 C2 103.4(9)
C4 C3 C2 113.1(8)
O3 C3 H5 110.5
C4 C3 H5 110.5
C2 C3 H5 110.5
C3 O3 H6 109.5
C3 C4 H8 109.5
C3 C4 H9 109.5
H8 C4 H9 109.5
C3 C4 H7 109.5
H8 C4 H7 109.5
H9 C4 H7 109.5

loop_
_geom_bond_atom_site_label_1
_geom_bond_atom_site_label_2
_geom_bond_distance
C1 O1 1.222(8)
C1 O2 1.257(7)
C1 C2 1.510(10)
C2 N1 1.466(10)
C2 C3 1.517(15)
C2 H4 0.9800
N1 H2 0.8900
N1 H3 0.8900
N1 H1 0.8900
C3 O3 1.413(9)
C3 C4 1.490(10)
C3 H5 0.9800
O3 H6 0.8200
C4 H8 0.9600
C4 H9 0.9600
C4 H7 0.9600
